data_7055694
loop_
_publ_author_name
'Zeng, Xianghua'
'Gong, Chunhua'
'Zhang, Junyong'
'Xie, Jingli'

_publ_section_title
;
 Organoselenium-catalyzed vicinal dichlorination of unsaturated
 phosphonates
;
_journal_issue 9
_journal_name_full 'New J. Chem.'
_journal_page_first 7866
_journal_paper_doi 10.1039/C6NJ00658B
_journal_volume 40
_journal_year 2016
_chemical_formula_sum 'C20 H17 Cl2 O P'
_chemical_formula_weight 375.21
_chemical_name_systematic
; 
 ? 
;
_space_group_IT_number 14
_symmetry_cell_setting monoclinic
_symmetry_space_group_name_Hall '-P 2yn'
_symmetry_space_group_name_H-M 'P 1 21/n 1'
_atom_sites_solution_hydrogens geom
_atom_sites_solution_primary direct
_atom_sites_solution_secondary difmap
_audit_creation_method SHELXL-97
_audit_update_record
;
2016-01-21 deposited with the CCDC.
2016-07-19 downloaded from the CCDC.
;
_cell_angle_alpha 90.00
_cell_angle_beta 95.338(3)
_cell_angle_gamma 90.00
_cell_formula_units_Z 4
_cell_length_a 5.65192(16)
_cell_length_b 18.5698(6)
_cell_length_c 19.0554(5)
_cell_measurement_reflns_used 2877
_cell_measurement_temperature 296(2)
_cell_measurement_theta_max 72.0430
_cell_measurement_theta_min 4.6550
_cell_volume 1991.29(10)
_computing_structure_refinement 'SHELXL-97 (Sheldrick, 1997)'
_computing_structure_solution 'SHELXS-97 (Sheldrick, 1990)'
_diffrn_ambient_temperature 296(2)
_diffrn_measured_fraction_theta_full 0.979
_diffrn_measured_fraction_theta_max 0.979
_diffrn_measurement_device_type 'Xcalibur, Eos, Gemini'
_diffrn_measurement_method '\w scans'
_diffrn_radiation_monochromator graphite
_diffrn_radiation_source 'fine-focus sealed tube'
_diffrn_radiation_type CuK\a
_diffrn_radiation_wavelength 1.54184
_diffrn_reflns_av_R_equivalents 0.0175
_diffrn_reflns_av_unetI/netI 0.0272
_diffrn_reflns_limit_h_max 4
_diffrn_reflns_limit_h_min -6
_diffrn_reflns_limit_k_max 22
_diffrn_reflns_limit_k_min -21
_diffrn_reflns_limit_l_max 23
_diffrn_reflns_limit_l_min -19
_diffrn_reflns_number 7241
_diffrn_reflns_theta_full 72.24
_diffrn_reflns_theta_max 72.24
_diffrn_reflns_theta_min 3.33
_exptl_absorpt_coefficient_mu 3.711
_exptl_absorpt_correction_T_max 1.00000
_exptl_absorpt_correction_T_min 0.54404
_exptl_absorpt_correction_type multi-scan
_exptl_crystal_colour colorless
_exptl_crystal_density_diffrn 1.252
_exptl_crystal_density_method 'not measured'
_exptl_crystal_description block
_exptl_crystal_F_000 776
_exptl_crystal_size_max 0.2
_exptl_crystal_size_mid 0.18
_exptl_crystal_size_min 0.16
_refine_diff_density_max 1.681
_refine_diff_density_min -0.281
_refine_diff_density_rms 0.173
_refine_ls_extinction_method none
_refine_ls_goodness_of_fit_ref 1.026
_refine_ls_hydrogen_treatment mixed
_refine_ls_matrix_type full
_refine_ls_number_parameters 217
_refine_ls_number_reflns 3823
_refine_ls_number_restraints 0
_refine_ls_restrained_S_all 1.026
_refine_ls_R_factor_all 0.0751
_refine_ls_R_factor_gt 0.0673
_refine_ls_shift/su_max 0.000
_refine_ls_shift/su_mean 0.000
_refine_ls_structure_factor_coef Fsqd
_refine_ls_weighting_details 'calc w=1/[\s^2^(Fo^2^)+(0.1491P)^2^+5.4760P] where P=(Fo^2^+2Fc^2^)/3'
_refine_ls_weighting_scheme calc
_refine_ls_wR_factor_gt 0.2532
_refine_ls_wR_factor_ref 0.2604
_reflns_number_gt 3225
_reflns_number_total 3823
_reflns_threshold_expression >2sigma(I)
_cod_data_source_file c6nj00658b2.cif
_cod_data_source_block 2
_cod_depositor_comments 'Adding full bibliography for 7055693--7055694.cif.'
_cod_original_cell_volume 1991.28(10)
_cod_database_code 7055694

loop_
_symmetry_equiv_pos_as_xyz
'x, y, z'
'-x+1/2, y+1/2, -z+1/2'
'-x, -y, -z'
'x-1/2, -y-1/2, z-1/2'

loop_
_atom_site_label
_atom_site_type_symbol
_atom_site_fract_x
_atom_site_fract_y
_atom_site_fract_z
_atom_site_U_iso_or_equiv
_atom_site_adp_type
_atom_site_occupancy
_atom_site_symmetry_multiplicity
_atom_site_calc_flag
_atom_site_refinement_flags
P1 P 1.11563(17) 0.62014(6) 0.68610(5) 0.0325(3) Uani 1 1 d .
Cl1 Cl 1.0033(3) 0.55110(7) 0.81610(6) 0.0604(4) Uani 1 1 d .
O1 O 1.3736(5) 0.62997(18) 0.70655(19) 0.0469(8) Uani 1 1 d .
C1 C 1.0396(8) 0.5336(2) 0.6469(2) 0.0364(9) Uani 1 1 d .
Cl2 Cl 0.8026(3) 0.69877(8) 0.87752(6) 0.0639(5) Uani 1 1 d .
C2 C 0.8357(8) 0.4949(3) 0.6560(3) 0.0452(11) Uani 1 1 d .
H2 H 0.7269 0.5124 0.6856 0.054 Uiso 1 1 calc R
C3 C 0.7932(10) 0.4298(3) 0.6209(3) 0.0536(12) Uani 1 1 d .
H3 H 0.6574 0.4034 0.6279 0.064 Uiso 1 1 calc R
C4 C 0.9509(10) 0.4039(3) 0.5760(3) 0.0578(14) Uani 1 1 d .
H4 H 0.9219 0.3604 0.5526 0.069 Uiso 1 1 calc R
C5 C 1.1521(11) 0.4432(3) 0.5661(3) 0.0620(15) Uani 1 1 d .
H5 H 1.2579 0.4264 0.5352 0.074 Uiso 1 1 calc R
C6 C 1.1975(9) 0.5072(3) 0.6015(3) 0.0489(11) Uani 1 1 d .
H6 H 1.3350 0.5328 0.5950 0.059 Uiso 1 1 calc R
C7 C 1.0038(7) 0.6837(2) 0.6195(2) 0.0341(9) Uani 1 1 d .
C8 C 0.7785(8) 0.6771(3) 0.5838(2) 0.0410(10) Uani 1 1 d .
H8 H 0.6769 0.6409 0.5963 0.049 Uiso 1 1 calc R
C9 C 0.7047(9) 0.7241(3) 0.5298(3) 0.0504(12) Uani 1 1 d .
H9 H 0.5550 0.7190 0.5056 0.061 Uiso 1 1 calc R
C10 C 0.8553(11) 0.7787(3) 0.5121(3) 0.0585(14) Uani 1 1 d .
H10 H 0.8051 0.8108 0.4763 0.070 Uiso 1 1 calc R
C11 C 1.0769(11) 0.7859(3) 0.5467(3) 0.0556(13) Uani 1 1 d .
H11 H 1.1771 0.8225 0.5342 0.067 Uiso 1 1 calc R
C12 C 1.1532(8) 0.7380(3) 0.6010(3) 0.0436(10) Uani 1 1 d .
H12 H 1.3041 0.7427 0.6246 0.052 Uiso 1 1 calc R
C13 C 0.9356(8) 0.6291(2) 0.7615(2) 0.0356(9) Uani 1 1 d .
H13 H 0.7663 0.6293 0.7448 0.043 Uiso 1 1 calc R
C14 C 0.9970(8) 0.6963(3) 0.8066(2) 0.0410(10) Uani 1 1 d .
H14 H 1.1607 0.6911 0.8279 0.049 Uiso 1 1 calc R
C15 C 0.9783(8) 0.7668(2) 0.7687(2) 0.0391(10) Uani 1 1 d .
C16 C 0.7737(8) 0.7876(3) 0.7281(3) 0.0457(11) Uani 1 1 d .
H16 H 0.6424 0.7572 0.7236 0.055 Uiso 1 1 calc R
C17 C 0.7645(11) 0.8534(3) 0.6943(3) 0.0586(14) Uani 1 1 d .
H17 H 0.6288 0.8666 0.6658 0.070 Uiso 1 1 calc R
C18 C 0.9567(13) 0.8998(3) 0.7027(4) 0.0657(16) Uani 1 1 d .
H18 H 0.9493 0.9444 0.6804 0.079 Uiso 1 1 calc R
C19 C 1.1589(12) 0.8799(3) 0.7440(4) 0.0625(15) Uani 1 1 d .
H19 H 1.2874 0.9113 0.7500 0.075 Uiso 1 1 calc R
C20 C 1.1714(9) 0.8138(3) 0.7764(3) 0.0504(12) Uani 1 1 d .
H20 H 1.3094 0.8002 0.8036 0.061 Uiso 1 1 calc R

loop_
_atom_site_aniso_label
_atom_site_aniso_U_11
_atom_site_aniso_U_22
_atom_site_aniso_U_33
_atom_site_aniso_U_23
_atom_site_aniso_U_13
_atom_site_aniso_U_12
P1 0.0286(6) 0.0345(6) 0.0344(6) -0.0025(4) 0.0024(4) 0.0008(4)
Cl1 0.0907(10) 0.0483(7) 0.0420(7) 0.0099(5) 0.0058(6) 0.0037(6)
O1 0.0310(16) 0.0519(19) 0.057(2) -0.0036(16) -0.0013(14) -0.0001(13)
C1 0.037(2) 0.034(2) 0.037(2) -0.0015(17) -0.0002(17) 0.0045(17)
Cl2 0.0842(10) 0.0715(9) 0.0389(7) -0.0093(6) 0.0215(6) -0.0015(7)
C2 0.042(2) 0.042(2) 0.052(3) -0.005(2) 0.007(2) -0.0022(19)
C3 0.055(3) 0.043(3) 0.061(3) -0.004(2) 0.002(2) -0.009(2)
C4 0.066(3) 0.040(3) 0.064(3) -0.015(2) -0.006(3) 0.005(2)
C5 0.063(3) 0.060(3) 0.064(3) -0.021(3) 0.012(3) 0.011(3)
C6 0.047(3) 0.048(3) 0.053(3) -0.009(2) 0.012(2) 0.002(2)
C7 0.035(2) 0.036(2) 0.033(2) -0.0018(16) 0.0088(16) 0.0023(16)
C8 0.041(2) 0.044(2) 0.038(2) -0.0004(18) 0.0047(18) 0.0023(19)
C9 0.047(3) 0.064(3) 0.040(2) 0.000(2) 0.001(2) 0.011(2)
C10 0.077(4) 0.059(3) 0.040(3) 0.012(2) 0.011(2) 0.017(3)
C11 0.068(3) 0.048(3) 0.053(3) 0.009(2) 0.020(3) -0.005(2)
C12 0.042(2) 0.045(2) 0.044(2) -0.001(2) 0.0097(19) -0.0020(19)
C13 0.038(2) 0.038(2) 0.0313(19) 0.0008(17) 0.0028(16) 0.0000(17)
C14 0.040(2) 0.049(3) 0.034(2) -0.0103(19) 0.0019(17) -0.0008(19)
C15 0.041(2) 0.041(2) 0.036(2) -0.0115(18) 0.0078(17) 0.0003(18)
C16 0.040(2) 0.048(3) 0.049(3) -0.009(2) 0.005(2) 0.003(2)
C17 0.060(3) 0.058(3) 0.059(3) 0.000(3) 0.009(3) 0.016(3)
C18 0.086(4) 0.044(3) 0.071(4) -0.001(3) 0.029(3) 0.007(3)
C19 0.068(4) 0.046(3) 0.076(4) -0.017(3) 0.023(3) -0.016(3)
C20 0.044(3) 0.052(3) 0.055(3) -0.019(2) 0.008(2) -0.006(2)

loop_
_atom_type_symbol
_atom_type_description
_atom_type_scat_dispersion_real
_atom_type_scat_dispersion_imag
_atom_type_scat_source
C C 0.0181 0.0091 'International Tables Vol C Tables 4.2.6.8 and 6.1.1.4'
H H 0.0000 0.0000 'International Tables Vol C Tables 4.2.6.8 and 6.1.1.4'
Cl Cl 0.3639 0.7018 'International Tables Vol C Tables 4.2.6.8 and 6.1.1.4'
O O 0.0492 0.0322 'International Tables Vol C Tables 4.2.6.8 and 6.1.1.4'
P P 0.2955 0.4335 'International Tables Vol C Tables 4.2.6.8 and 6.1.1.4'

loop_
_geom_angle_atom_site_label_1
_geom_angle_atom_site_label_2
_geom_angle_atom_site_label_3
_geom_angle
O1 P1 C7 112.1(2)
O1 P1 C1 114.1(2)
C7 P1 C1 103.7(2)
O1 P1 C13 112.6(2)
C7 P1 C13 107.88(19)
C1 P1 C13 105.9(2)
C2 C1 C6 119.0(4)
C2 C1 P1 125.4(3)
C6 C1 P1 115.4(4)
C1 C2 C3 120.0(5)
C4 C3 C2 120.6(5)
C3 C4 C5 119.4(5)
C4 C5 C6 120.4(5)
C5 C6 C1 120.6(5)
C12 C7 C8 119.5(4)
C12 C7 P1 118.3(3)
C8 C7 P1 122.1(3)
C9 C8 C7 120.5(5)
C8 C9 C10 119.5(5)
C11 C10 C9 120.7(5)
C10 C11 C12 120.0(5)
C7 C12 C11 119.9(5)
C14 C13 Cl1 107.7(3)
C14 C13 P1 113.4(3)
Cl1 C13 P1 105.9(2)
C15 C14 C13 116.0(4)
C15 C14 Cl2 108.4(3)
C13 C14 Cl2 108.4(3)
C16 C15 C20 119.3(5)
C16 C15 C14 122.2(4)
C20 C15 C14 118.5(4)
C17 C16 C15 120.1(5)
C16 C17 C18 120.1(6)
C19 C18 C17 120.0(6)
C20 C19 C18 120.1(5)
C19 C20 C15 120.3(5)

loop_
_geom_bond_atom_site_label_1
_geom_bond_atom_site_label_2
_geom_bond_distance
P1 O1 1.485(3)
P1 C7 1.804(4)
P1 C1 1.806(4)
P1 C13 1.844(4)
Cl1 C13 1.803(4)
C1 C2 1.382(6)
C1 C6 1.390(6)
Cl2 C14 1.819(5)
C2 C3 1.393(7)
C3 C4 1.378(8)
C4 C5 1.379(9)
C5 C6 1.379(8)
C7 C12 1.382(6)
C7 C8 1.392(6)
C8 C9 1.382(7)
C9 C10 1.386(8)
C10 C11 1.367(8)
C11 C12 1.402(7)
C13 C14 1.537(6)
C14 C15 1.495(7)
C15 C16 1.385(7)
C15 C20 1.394(7)
C16 C17 1.380(8)
C17 C18 1.384(9)
C18 C19 1.376(10)
C19 C20 1.374(8)
